data_1538374
loop_
_publ_author_name
'Mekhtiev, T.R.'
'Nani, R.K.'
'Guseinov, G.G.'

_publ_section_title
;
 Crystal structure of cadmium indium gallium sulfide (Cd In Ga S4) single
 crystals
;
_journal_name_full 'Nek. Vopr. Eksp. Teor. Fiz.'
_journal_page_first 201
_journal_page_last 202
_journal_volume 1977
_journal_year 1977
_chemical_formula_sum 'Cd Ga In S4'
_chemical_name_systematic 'Cd In Ga S4'
_space_group_IT_number 156
_symmetry_space_group_name_Hall 'P 3 -2"'
_symmetry_space_group_name_H-M 'P 3 m 1'
_cell_angle_alpha 90
_cell_angle_beta 90
_cell_angle_gamma 120
_cell_formula_units_Z 1
_cell_length_a 3.915
_cell_length_b 3.915
_cell_length_c 12.725
_cell_volume 168.909
_citation_journal_id_ASTM 38QEAL
_cod_data_source_file Mekhtiev_38QEAL_1977_167.cif
_cod_data_source_block Cd1Ga1In1S4
_cod_original_cell_volume 168.9087
_cod_original_formula_sum 'Cd1 Ga1 In1 S4'
_cod_database_code 1538374

loop_
_symmetry_equiv_pos_as_xyz
x,y,z
-y,x-y,z
-x+y,-x,z
-y,-x,z
x,x-y,z
-x+y,y,z

loop_
_atom_site_label
_atom_site_type_symbol
_atom_site_fract_x
_atom_site_fract_y
_atom_site_fract_z
_atom_site_occupancy
_atom_site_U_iso_or_equiv
S2 S-2 0 0 0.342 1 0.0
S1 S-2 0.3333 0.6667 0.102 1 0.0
Ga1 Ga+3 0.3333 0.6667 0.286 1 0.0
In1 In+3 0.3333 0.6667 0.804 1 0.0
Cd1 Cd+2 0 0 0.537 1 0.0
S4 S-2 0.6667 0.3333 0.923 1 0.0
S3 S-2 0.3333 0.6667 0.611 1 0.0
